data_1562934
loop_
_publ_author_name
'Piccinelli, F.'
'Lausi, A.'
'Speghini, A.'
'Bettinelli, M.'

_publ_section_title
;
 Crystal structure study of new lanthanide silicates with silico-carnotite
 structure
;
_journal_name_full 'Journal of Solid State Chemistry'
_journal_page_first 233
_journal_page_last 237
_journal_paper_doi 10.1016/j.jssc.2012.05.012
_journal_volume 194
_journal_year 2012
_chemical_formula_moiety Ca3Eu2Si3O12
_chemical_formula_sum 'Ca3 Eu2 O12 Si3'
_chemical_formula_weight 700.41
_space_group_IT_number 62
_space_group_name_Hall '-P 2ac 2n'
_space_group_name_H-M_alt 'P n m a'
_symmetry_cell_setting orthorhombic
_symmetry_space_group_name_Hall '-P 2ac 2n'
_symmetry_space_group_name_H-M 'P n m a'
_cell_angle_alpha 90.0
_cell_angle_beta 90.0
_cell_angle_gamma 90.0
_cell_formula_units_Z 4
_cell_length_a 6.59399(6)
_cell_length_b 15.75071(13)
_cell_length_c 10.09708(9)
_cell_volume 1048.683(16)
_computing_structure_refinement GSAS
_diffrn_ambient_temperature 298
_diffrn_radiation_polarisn_ratio 0.932
_diffrn_radiation_probe x-ray
_diffrn_radiation_type synchrotron
_diffrn_radiation_wavelength 0.826132
_diffrn_source synchrotron
_exptl_absorpt_correction_T_max 0.11622
_exptl_absorpt_correction_T_min 0.08695
_exptl_absorpt_process_details
;   GSAS Absorption/surface roughness correction: function number 0
 Debye-Scherrer absorption correction
Term (= MU.r/wave) =      1.8760    
Correction is not refined.
;
_pd_calc_method 'Rietveld Refinement'
_pd_instr_location ' ?'
_pd_meas_2theta_range_inc 0.005
_pd_meas_2theta_range_max 59.995
_pd_meas_2theta_range_min 5.0
_pd_meas_number_of_points 11000
_pd_prep_pressure 101
_pd_prep_temperature 1673
_pd_proc_2theta_range_inc 0.005
_pd_proc_2theta_range_max 59.97873
_pd_proc_2theta_range_min 4.98373
_pd_proc_info_datetime 2012-01-23T14:32:39
_pd_proc_info_excluded_regions ' ?'
_pd_proc_ls_background_function
;   GSAS Background function number 1 with 28 terms.
 Shifted Chebyshev function of 1st kind
       1:    60.5661     2:   -30.4610     3:   -6.79008     4:    14.6881    
      5:   -21.9309     6:    27.0217     7:   -17.5017     8:    2.05165    
      9:    5.00432    10:   -4.55908    11:    4.42746    12:  -0.163753    
     13:   -6.48892    14:    6.42194    15:   -3.82452    16:    1.98533    
     17:   0.926697    18:   -3.71164    19:    4.12361    20:   -3.32299    
     21:    2.59913    22:  -0.306425    23:   -1.49439    24:   0.683519    
     25:   0.604671    26:   -1.27137    27:    1.03096    28:  -0.665193      
;
_pd_proc_ls_peak_cutoff 0.0010
_pd_proc_ls_profile_function
;
 CW Profile function number 2 with  18 terms
 Profile coefficients for Simpson's rule integration of pseudovoigt function
 C.J. Howard (1982). J. Appl. Cryst.,15,615-620.
 P. Thompson, D.E. Cox & J.B. Hastings (1987). J. Appl. Cryst.,20,79-83.
#1(GU)   =    0.000 #2(GV)   =   -1.256 #3(GW)   =    0.427
 #4(LX)   =    0.006 #5(LY)   =    9.981 #6(trns) =    0.000
 #7(asym) =   0.5703 #8(shft) =   0.0000 #9(GP)   =    0.000
 #10(stec)=     0.00 #11(ptec)=     0.00 #12(sfec)=     0.00
 #13(L11) =    0.000 #14(L22) =    0.000 #15(L33) =    0.000
 #16(L12) =    0.000 #17(L13) =    0.000 #18(L23) =    0.000
 Peak tails are ignored  where the intensity is below 0.001 times the peak
   Aniso. broadening axis   0.0   0.0   1.0
;
_pd_proc_ls_prof_R_factor 0.0837
_pd_proc_ls_prof_wR_expected 0.1109
_pd_proc_ls_prof_wR_factor 0.1130
_pd_proc_number_of_points 11000
_pd_spec_mount_mode transmission
_pd_spec_shape cylinder
_refine_ls_goodness_of_fit_all 1.02
_refine_ls_matrix_type full
_refine_ls_number_parameters 85
_refine_ls_number_restraints 0
_refine_ls_R_Fsqd_factor 0.11586
_refine_ls_shift/su_max 0.01
_refine_ls_shift/su_mean 0.00
_reflns_d_resolution_high 0.827
_reflns_d_resolution_low 8.500
_reflns_limit_h_max 8
_reflns_limit_h_min 0
_reflns_limit_k_max 19
_reflns_limit_k_min 0
_reflns_limit_l_max 12
_reflns_limit_l_min 0
_reflns_number_total 1002
_cod_data_source_file JSSC-2012-194-233.cif
_cod_data_source_block 3
_cod_original_cell_volume 1048.683(11)
_cod_original_sg_symbol_Hall -P2ac2n
_cod_original_formula_sum 'Ca3.00 Eu2.00 O12.00 Si3.00'
_cod_database_code 1562934
_gsas_exptl_extinct_corr_t_min 1.00000
_gsas_exptl_extinct_corr_t_max 1.00000

loop_
_symmetry_equiv_pos_site_id
_symmetry_equiv_pos_as_xyz
1 +x,+y,+z
2 -x+1/2,+y+1/2,+z+1/2
3 +x,-y+1/2,+z
4 -x+1/2,-y,+z+1/2
-1 -x,-y,-z
-2 +x+1/2,-y+1/2,-z+1/2
-3 -x,+y+1/2,-z
-4 +x+1/2,+y,-z+1/2

loop_
_atom_site_type_symbol
_atom_site_label
_atom_site_fract_x
_atom_site_fract_y
_atom_site_fract_z
_atom_site_occupancy
_atom_site_thermal_displace_type
_atom_site_U_iso_or_equiv
_atom_site_symmetry_multiplicity
Eu Eu1 0.3778(6) 0.09414(21) 0.07094(29) 0.400(4) Uiso 0.0138(10) 8
Ca Ca1 0.3778(6) 0.09414(21) 0.07094(29) 0.600(4) Uiso 0.0138(10) 8
Eu Eu2 0.1753(5) 0.61067(20) 0.16675(33) 0.380(2) Uiso 0.0135(10) 8
Ca Ca2 0.1753(5) 0.61067(20) 0.16675(33) 0.620(2) Uiso 0.0135(10) 8
Eu Eu3 0.0262(6) 0.25 0.1642(5) 0.440(6) Uiso 0.0194(15) 4
Ca Ca3 0.0262(6) 0.25 0.1642(5) 0.560(6) Uiso 0.0194(15) 4
Si Si1 0.3587(16) 0.0677(5) 0.3732(10) 1.0 Uiso 0.0080(21) 8
Si Si2 0.0274(21) 0.25 0.5789(13) 1.0 Uiso 0.0085(18) 4
O O1 0.0292(22) 0.1112(11) 0.0350(15) 1.0 Uiso 0.0210(26) 8
O O2 0.0367(25) 0.6634(7) 0.3476(16) 1.0 Uiso 0.0245(25) 8
O O3 0.1941(24) 0.0342(11) 0.4784(16) 1.0 Uiso 0.0197(20) 8
O O4 0.2510(30) 0.1391(11) 0.2799(18) 1.0 Uiso 0.0182(21) 8
O O5 0.4213(27) 0.5114(9) 0.2785(16) 1.0 Uiso 0.0231(22) 8
O O6 0.2708(22) 0.25 0.5819(24) 1.0 Uiso 0.0203(24) 4
O O7 0.419(4) 0.25 0.0637(18) 1.0 Uiso 0.0228(25) 4
